data_4317820
loop_
_publ_author_name
'Timothy J. Foley'
'Khalil A. Abboud'
'James M. Boncella'

_publ_section_title
;
 Synthesis of Ln(III) Chloride Tetraphenylporphyrin Complexes
;
_journal_name_full 'Inorganic Chemistry'
_journal_page_first 1704
_journal_page_last 1706
_journal_paper_doi 10.1021/ic015612e
_journal_volume 41
_journal_year 2002
_chemical_formula_sum 'C48 H38 Cl N4 O2 Yb'
_chemical_formula_weight 911.31
_chemical_name_systematic
; 
 ? 
;
_space_group_IT_number 14
_symmetry_cell_setting monoclinic
_symmetry_space_group_name_Hall '-P 2ybc'
_symmetry_space_group_name_H-M 'P 1 21/c 1'
_atom_sites_solution_hydrogens geom
_atom_sites_solution_primary direct
_atom_sites_solution_secondary difmap
_audit_creation_method SHELXL-97
_cell_angle_alpha 90.00
_cell_angle_beta 114.640(1)
_cell_angle_gamma 90.00
_cell_formula_units_Z 4
_cell_length_a 12.5879(5)
_cell_length_b 24.955(1)
_cell_length_c 14.0773(6)
_cell_measurement_temperature 193(2)
_cell_volume 4019.5(3)
_computing_cell_refinement 'Bruker SMART & SAINT (Bruker 1998)'
_computing_data_collection 'Bruker SMART (Bruker 1998)'
_computing_data_reduction 'Bruker SHELXTL (Bruker 1998)'
_computing_molecular_graphics 'Bruker SHELXTL'
_computing_publication_material 'Bruker SHELXTL'
_computing_structure_refinement 'Bruker SHELXTL'
_computing_structure_solution 'Bruker SHELXTL'
_diffrn_ambient_temperature 193(2)
_diffrn_measured_fraction_theta_full 0.996
_diffrn_measured_fraction_theta_max 0.996
_diffrn_measurement_device_type 'SMART CCD area detector'
_diffrn_measurement_method '\w scans'
_diffrn_radiation_monochromator graphite
_diffrn_radiation_source 'normal-focus sealed tube'
_diffrn_radiation_type MoK\a
_diffrn_radiation_wavelength 0.71073
_diffrn_reflns_av_R_equivalents 0.0641
_diffrn_reflns_av_sigmaI/netI 0.0576
_diffrn_reflns_limit_h_max 16
_diffrn_reflns_limit_h_min -16
_diffrn_reflns_limit_k_max 32
_diffrn_reflns_limit_k_min -32
_diffrn_reflns_limit_l_max 18
_diffrn_reflns_limit_l_min -18
_diffrn_reflns_number 35855
_diffrn_reflns_theta_full 27.50
_diffrn_reflns_theta_max 27.50
_diffrn_reflns_theta_min 1.78
_exptl_absorpt_coefficient_mu 2.438
_exptl_absorpt_correction_T_max 0.9085
_exptl_absorpt_correction_T_min 0.7664
_exptl_absorpt_correction_type integration
_exptl_absorpt_process_details 'based on measured indexed crystal faces, SHELXTL (Bruker 1998)'
_exptl_crystal_colour red
_exptl_crystal_density_diffrn 1.506
_exptl_crystal_density_method 'not measured'
_exptl_crystal_description Needles
_exptl_crystal_F_000 1828
_exptl_crystal_size_max 0.04
_exptl_crystal_size_mid 0.04
_exptl_crystal_size_min 0.15
_refine_diff_density_max 0.574
_refine_diff_density_min -0.711
_refine_diff_density_rms 0.106
_refine_ls_extinction_method none
_refine_ls_goodness_of_fit_ref 1.030
_refine_ls_hydrogen_treatment mixed
_refine_ls_matrix_type full
_refine_ls_number_parameters 507
_refine_ls_number_reflns 9210
_refine_ls_number_restraints 0
_refine_ls_restrained_S_all 1.030
_refine_ls_R_factor_all 0.0599
_refine_ls_R_factor_gt 0.0332
_refine_ls_shift/su_max 0.001
_refine_ls_shift/su_mean 0.000
_refine_ls_structure_factor_coef Fsqd
_refine_ls_weighting_details 'calc w=1/[\s^2^(Fo^2^)+(0.0278P)^2^+0.2725P] where P=(Fo^2^+2Fc^2^)/3'
_refine_ls_weighting_scheme calc
_refine_ls_wR_factor_gt 0.0637
_refine_ls_wR_factor_ref 0.0722
_reflns_number_gt 6742
_reflns_number_total 9210
_reflns_threshold_expression >2sigma(I)
_cod_data_source_file ic015612e_s1_1.cif
_cod_data_source_block tf17
_cod_depositor_comments
;
The following automatic conversions were performed:

'_symmetry_cell_setting' value 'Monoclinic' changed to 'monoclinic'
according to the built-in table from CIF Core dictionary named
'cif_core.dic' version 2.4.1 from 2010-06-29.

Automatic conversion script
Id: cif_fix_values 1646 2011-03-28 12:23:43Z adriana 
;
_cod_database_code 4317820

loop_
_symmetry_equiv_pos_as_xyz
'x, y, z'
'-x, y+1/2, -z+1/2'
'-x, -y, -z'
'x, -y-1/2, z-1/2'

loop_
_atom_site_label
_atom_site_type_symbol
_atom_site_fract_x
_atom_site_fract_y
_atom_site_fract_z
_atom_site_U_iso_or_equiv
_atom_site_adp_type
_atom_site_occupancy
_atom_site_symmetry_multiplicity
_atom_site_calc_flag
_atom_site_refinement_flags
_atom_site_disorder_assembly
_atom_site_disorder_group
Yb Yb 0.237011(14) 0.206990(6) 0.636009(12) 0.02166(5) Uani 1 1 d . . .
Cl Cl 0.31850(10) 0.12903(4) 0.77007(8) 0.0375(2) Uani 1 1 d . . .
O1 O 0.1143(2) 0.21671(12) 0.7307(2) 0.0365(7) Uani 1 1 d . . .
O2 O 0.3325(2) 0.25803(11) 0.79301(19) 0.0319(6) Uani 1 1 d . . .
N1 N 0.0519(3) 0.19837(12) 0.4990(2) 0.0236(7) Uani 1 1 d . . .
N2 N 0.2681(3) 0.14419(12) 0.5294(2) 0.0236(7) Uani 1 1 d . . .
N3 N 0.3993(3) 0.23956(12) 0.6178(2) 0.0227(7) Uani 1 1 d . . .
N4 N 0.1835(3) 0.29537(13) 0.5817(2) 0.0257(7) Uani 1 1 d . . .
C1 C -0.0411(3) 0.23185(16) 0.4856(3) 0.0265(9) Uani 1 1 d . . .
C2 C -0.1485(3) 0.20456(17) 0.4254(3) 0.0345(9) Uani 1 1 d . . .
H2A H -0.2249 0.2178 0.4088 0.041 Uiso 1 1 calc R . .
C3 C -0.1219(3) 0.15677(17) 0.3965(3) 0.0319(9) Uani 1 1 d . . .
H3A H -0.1758 0.1308 0.3537 0.038 Uiso 1 1 calc R . .
C4 C 0.0040(3) 0.15230(15) 0.4429(3) 0.0253(8) Uani 1 1 d . . .
C5 C 0.0681(3) 0.10918(15) 0.4290(3) 0.0258(8) Uani 1 1 d . . .
C6 C 0.1902(3) 0.10577(15) 0.4692(3) 0.0274(9) Uani 1 1 d . . .
C7 C 0.2534(4) 0.06084(16) 0.4542(3) 0.0338(10) Uani 1 1 d . . .
H7A H 0.2201 0.0288 0.4173 0.041 Uiso 1 1 calc R . .
C8 C 0.3682(4) 0.07240(16) 0.5019(3) 0.0346(10) Uani 1 1 d . . .
H8A H 0.4307 0.0503 0.5044 0.042 Uiso 1 1 calc R . .
C9 C 0.3782(3) 0.12474(15) 0.5485(3) 0.0256(8) Uani 1 1 d . . .
C10 C 0.4839(3) 0.15323(15) 0.5983(3) 0.0244(8) Uani 1 1 d . . .
C11 C 0.4924(3) 0.20748(16) 0.6273(3) 0.0253(8) Uani 1 1 d . . .
C12 C 0.5976(3) 0.23911(16) 0.6642(3) 0.0299(9) Uani 1 1 d . . .
H12A H 0.6741 0.2264 0.6794 0.036 Uiso 1 1 calc R . .
C13 C 0.5675(3) 0.29030(16) 0.6734(3) 0.0308(9) Uani 1 1 d . . .
H13A H 0.6187 0.3202 0.6949 0.037 Uiso 1 1 calc R . .
C14 C 0.4443(3) 0.29098(16) 0.6449(3) 0.0270(8) Uani 1 1 d . . .
C15 C 0.3782(3) 0.33666(15) 0.6401(3) 0.0288(9) Uani 1 1 d . . .
C16 C 0.2564(3) 0.33899(15) 0.6072(3) 0.0271(9) Uani 1 1 d . . .
C17 C 0.1897(4) 0.38760(17) 0.5961(3) 0.0349(10) Uani 1 1 d . . .
H17A H 0.2193 0.4232 0.6087 0.042 Uiso 1 1 calc R . .
C18 C 0.0772(4) 0.37249(17) 0.5644(3) 0.0360(10) Uani 1 1 d . . .
H18A H 0.0126 0.3957 0.5508 0.043 Uiso 1 1 calc R . .
C19 C 0.0724(3) 0.31535(16) 0.5551(3) 0.0271(9) Uani 1 1 d . . .
C20 C -0.0320(3) 0.28544(16) 0.5175(3) 0.0280(9) Uani 1 1 d . . .
C21 C -0.0013(3) 0.06486(15) 0.3588(3) 0.0288(9) Uani 1 1 d . . .
C22 C -0.0734(4) 0.03108(17) 0.3844(3) 0.0380(10) Uani 1 1 d . . .
H22A H -0.0797 0.0359 0.4488 0.046 Uiso 1 1 calc R . .
C23 C -0.1358(4) -0.00927(18) 0.3176(4) 0.0465(12) Uani 1 1 d . . .
H23A H -0.1829 -0.0325 0.3374 0.056 Uiso 1 1 calc R . .
C24 C -0.1309(4) -0.01630(19) 0.2242(4) 0.0491(13) Uani 1 1 d . . .
H24A H -0.1752 -0.0439 0.1783 0.059 Uiso 1 1 calc R . .
C25 C -0.0615(4) 0.01658(18) 0.1960(4) 0.0462(12) Uani 1 1 d . . .
H25A H -0.0586 0.0119 0.1302 0.055 Uiso 1 1 calc R . .
C26 C 0.0046(4) 0.05662(16) 0.2631(3) 0.0346(10) Uani 1 1 d . . .
H26A H 0.0540 0.0785 0.2437 0.042 Uiso 1 1 calc R . .
C27 C 0.5941(3) 0.12343(15) 0.6176(3) 0.0266(8) Uani 1 1 d . . .
C28 C 0.6279(4) 0.08047(17) 0.6861(3) 0.0375(10) Uani 1 1 d . . .
H28A H 0.5786 0.0689 0.7180 0.045 Uiso 1 1 calc R . .
C29 C 0.7326(4) 0.05403(18) 0.7089(4) 0.0479(12) Uani 1 1 d . . .
H29A H 0.7552 0.0251 0.7572 0.057 Uiso 1 1 calc R . .
C30 C 0.8037(4) 0.06964(18) 0.6615(4) 0.0452(12) Uani 1 1 d . . .
H30A H 0.8762 0.0521 0.6781 0.054 Uiso 1 1 calc R . .
C31 C 0.7693(4) 0.11069(19) 0.5902(4) 0.0436(11) Uani 1 1 d . . .
H31A H 0.8167 0.1206 0.5553 0.052 Uiso 1 1 calc R . .
C32 C 0.6659(3) 0.13784(17) 0.5689(3) 0.0351(10) Uani 1 1 d . . .
H32A H 0.6437 0.1667 0.5203 0.042 Uiso 1 1 calc R . .
C33 C 0.4426(4) 0.38873(16) 0.6726(3) 0.0331(10) Uani 1 1 d . . .
C34 C 0.4390(5) 0.42682(18) 0.6005(4) 0.0515(13) Uani 1 1 d . . .
H34A H 0.3966 0.4200 0.5279 0.062 Uiso 1 1 calc R . .
C35 C 0.4982(5) 0.4756(2) 0.6343(6) 0.0711(18) Uani 1 1 d . . .
H35A H 0.4962 0.5016 0.5843 0.085 Uiso 1 1 calc R . .
C36 C 0.5589(5) 0.4864(2) 0.7390(6) 0.0663(18) Uani 1 1 d . . .
H36A H 0.5963 0.5200 0.7613 0.080 Uiso 1 1 calc R . .
C37 C 0.5648(5) 0.4487(2) 0.8096(5) 0.0757(19) Uani 1 1 d . . .
H37A H 0.6096 0.4551 0.8820 0.091 Uiso 1 1 calc R . .
C38 C 0.5056(4) 0.40042(19) 0.7768(4) 0.0565(14) Uani 1 1 d . . .
H38A H 0.5086 0.3748 0.8278 0.068 Uiso 1 1 calc R . .
C39 C -0.1387(3) 0.31479(16) 0.5096(3) 0.0293(9) Uani 1 1 d . . .
C40 C -0.2327(4) 0.32533(18) 0.4148(3) 0.0372(10) Uani 1 1 d . . .
H40A H -0.2303 0.3136 0.3516 0.045 Uiso 1 1 calc R . .
C41 C -0.3299(4) 0.35277(19) 0.4114(4) 0.0455(12) Uani 1 1 d . . .
H41A H -0.3941 0.3589 0.3461 0.055 Uiso 1 1 calc R . .
C42 C -0.3343(4) 0.37114(19) 0.5016(4) 0.0466(12) Uani 1 1 d . . .
H42A H -0.4012 0.3899 0.4990 0.056 Uiso 1 1 calc R . .
C43 C -0.2409(4) 0.36221(19) 0.5957(4) 0.0459(12) Uani 1 1 d . . .
H43A H -0.2423 0.3760 0.6581 0.055 Uiso 1 1 calc R . .
C44 C -0.1454(4) 0.33336(18) 0.6005(3) 0.0390(11) Uani 1 1 d . . .
H44A H -0.0833 0.3260 0.6665 0.047 Uiso 1 1 calc R . .
C45 C 0.1700(4) 0.2389(2) 0.8335(3) 0.0484(12) Uani 1 1 d . . .
H45A H 0.2129 0.2106 0.8844 0.058 Uiso 1 1 calc R . .
H45B H 0.1110 0.2547 0.8547 0.058 Uiso 1 1 calc R . .
C46 C 0.2521(4) 0.28071(18) 0.8310(4) 0.0447(12) Uani 1 1 d . . .
H46A H 0.2080 0.3104 0.7847 0.054 Uiso 1 1 calc R . .
H46B H 0.2961 0.2954 0.9021 0.054 Uiso 1 1 calc R . .
C47 C 0.0327(4) 0.1760(2) 0.7264(4) 0.0578(14) Uani 1 1 d . . .
H47A H 0.0727 0.1483 0.7786 0.087 Uiso 1 1 calc R . .
H47B H -0.0006 0.1598 0.6566 0.087 Uiso 1 1 calc R . .
H47C H -0.0301 0.1918 0.7412 0.087 Uiso 1 1 calc R . .
C48 C 0.4453(4) 0.24525(19) 0.8734(3) 0.0433(12) Uani 1 1 d . . .
H48A H 0.4807 0.2777 0.9134 0.065 Uiso 1 1 calc R . .
H48B H 0.4955 0.2312 0.8415 0.065 Uiso 1 1 calc R . .
H48C H 0.4368 0.2182 0.9202 0.065 Uiso 1 1 calc R . .

loop_
_atom_site_aniso_label
_atom_site_aniso_U_11
_atom_site_aniso_U_22
_atom_site_aniso_U_33
_atom_site_aniso_U_23
_atom_site_aniso_U_13
_atom_site_aniso_U_12
Yb 0.02343(8) 0.02170(8) 0.01904(8) -0.00282(8) 0.00808(6) -0.00445(8)
Cl 0.0497(7) 0.0277(5) 0.0316(5) 0.0040(4) 0.0135(5) -0.0028(5)
O1 0.0364(16) 0.049(2) 0.0278(15) -0.0049(14) 0.0176(13) -0.0087(14)
O2 0.0314(16) 0.0380(17) 0.0225(14) -0.0089(12) 0.0075(12) -0.0039(13)
N1 0.0257(17) 0.0226(18) 0.0211(15) -0.0042(13) 0.0084(13) -0.0062(13)
N2 0.0230(17) 0.0241(17) 0.0234(16) -0.0029(13) 0.0092(14) -0.0028(13)
N3 0.0243(17) 0.0183(16) 0.0236(16) -0.0041(13) 0.0082(14) -0.0053(13)
N4 0.0267(17) 0.0239(17) 0.0245(16) -0.0021(14) 0.0088(13) -0.0021(15)
C1 0.025(2) 0.032(2) 0.0185(19) -0.0022(16) 0.0053(16) -0.0009(17)
C2 0.028(2) 0.036(2) 0.036(2) -0.001(2) 0.0088(18) -0.004(2)
C3 0.028(2) 0.032(2) 0.028(2) -0.0043(18) 0.0031(18) -0.0046(18)
C4 0.024(2) 0.028(2) 0.0213(19) -0.0006(16) 0.0064(16) -0.0049(17)
C5 0.031(2) 0.023(2) 0.0230(19) -0.0028(16) 0.0109(17) -0.0068(17)
C6 0.034(2) 0.024(2) 0.0211(19) -0.0019(16) 0.0092(17) -0.0017(17)
C7 0.034(2) 0.022(2) 0.039(2) -0.0126(18) 0.010(2) -0.0058(18)
C8 0.035(2) 0.025(2) 0.041(2) -0.0103(19) 0.013(2) -0.0010(18)
C9 0.029(2) 0.023(2) 0.0242(19) 0.0001(16) 0.0106(17) 0.0014(17)
C10 0.024(2) 0.027(2) 0.0227(19) -0.0017(16) 0.0099(16) -0.0030(16)
C11 0.028(2) 0.025(2) 0.0212(18) 0.0014(17) 0.0092(15) -0.0045(18)
C12 0.025(2) 0.032(2) 0.028(2) 0.0033(18) 0.0060(17) -0.0023(18)
C13 0.029(2) 0.027(2) 0.033(2) -0.0015(19) 0.0090(17) -0.0105(19)
C14 0.028(2) 0.028(2) 0.0259(19) -0.0020(18) 0.0113(16) -0.0056(19)
C15 0.033(2) 0.024(2) 0.030(2) 0.0006(17) 0.0140(18) -0.0054(18)
C16 0.035(2) 0.022(2) 0.025(2) -0.0036(16) 0.0126(18) -0.0068(18)
C17 0.032(2) 0.029(2) 0.041(2) -0.0014(19) 0.0115(19) -0.0012(19)
C18 0.035(2) 0.032(2) 0.044(3) -0.006(2) 0.019(2) 0.002(2)
C19 0.033(2) 0.025(2) 0.025(2) -0.0008(16) 0.0132(18) -0.0001(17)
C20 0.028(2) 0.033(2) 0.0199(18) -0.0009(17) 0.0063(16) 0.0006(18)
C21 0.027(2) 0.024(2) 0.029(2) -0.0025(17) 0.0059(17) -0.0011(17)
C22 0.034(2) 0.033(2) 0.043(3) 0.003(2) 0.013(2) -0.005(2)
C23 0.028(2) 0.031(3) 0.067(3) -0.002(2) 0.007(2) -0.010(2)
C24 0.038(3) 0.032(3) 0.054(3) -0.012(2) -0.004(2) -0.006(2)
C25 0.050(3) 0.038(3) 0.035(3) -0.007(2) 0.003(2) 0.001(2)
C26 0.038(2) 0.028(2) 0.032(2) -0.0020(18) 0.009(2) -0.0041(19)
C27 0.025(2) 0.025(2) 0.0250(19) -0.0043(16) 0.0066(16) -0.0009(17)
C28 0.044(3) 0.029(2) 0.039(2) 0.0025(19) 0.017(2) 0.002(2)
C29 0.055(3) 0.024(2) 0.056(3) 0.007(2) 0.015(3) 0.010(2)
C30 0.030(3) 0.035(3) 0.060(3) -0.013(2) 0.008(2) 0.004(2)
C31 0.029(2) 0.048(3) 0.056(3) -0.009(2) 0.019(2) -0.001(2)
C32 0.030(2) 0.037(3) 0.036(2) 0.0009(19) 0.0121(19) -0.0006(19)
C33 0.032(2) 0.020(2) 0.048(3) -0.0064(19) 0.018(2) -0.0050(18)
C34 0.067(4) 0.034(3) 0.070(3) -0.001(2) 0.045(3) -0.007(2)
C35 0.092(5) 0.030(3) 0.125(6) -0.002(3) 0.078(5) -0.016(3)
C36 0.053(3) 0.027(3) 0.127(6) -0.033(3) 0.047(4) -0.015(3)
C37 0.075(4) 0.042(3) 0.086(5) -0.020(3) 0.009(4) -0.020(3)
C38 0.063(3) 0.035(3) 0.055(3) -0.007(2) 0.008(3) -0.019(3)
C39 0.027(2) 0.028(2) 0.030(2) -0.0022(17) 0.0094(18) -0.0001(17)
C40 0.039(3) 0.041(3) 0.029(2) -0.0035(19) 0.011(2) 0.006(2)
C41 0.035(3) 0.045(3) 0.048(3) 0.009(2) 0.009(2) 0.005(2)
C42 0.035(3) 0.047(3) 0.065(3) 0.003(3) 0.028(2) 0.009(2)
C43 0.044(3) 0.055(3) 0.050(3) -0.015(2) 0.030(2) -0.010(2)
C44 0.030(2) 0.053(3) 0.035(2) -0.006(2) 0.015(2) -0.007(2)
C45 0.053(3) 0.066(3) 0.032(2) -0.012(2) 0.023(2) -0.003(3)
C46 0.054(3) 0.044(3) 0.036(2) -0.014(2) 0.020(2) -0.002(2)
C47 0.052(3) 0.075(4) 0.053(3) -0.002(3) 0.028(3) -0.024(3)
C48 0.040(3) 0.049(3) 0.027(2) -0.007(2) 0.000(2) -0.011(2)

loop_
_atom_type_symbol
_atom_type_description
_atom_type_scat_dispersion_real
_atom_type_scat_dispersion_imag
_atom_type_scat_source
C C 0.0033 0.0016 'International Tables Vol C Tables 4.2.6.8 and 6.1.1.4'
H H 0.0000 0.0000 'International Tables Vol C Tables 4.2.6.8 and 6.1.1.4'
N N 0.0061 0.0033 'International Tables Vol C Tables 4.2.6.8 and 6.1.1.4'
O O 0.0106 0.0060 'International Tables Vol C Tables 4.2.6.8 and 6.1.1.4'
Cl Cl 0.1484 0.1585 'International Tables Vol C Tables 4.2.6.8 and 6.1.1.4'
Yb Yb -0.3850 5.5486 'International Tables Vol C Tables 4.2.6.8 and 6.1.1.4'

loop_
_geom_angle_atom_site_label_1
_geom_angle_atom_site_label_2
_geom_angle_atom_site_label_3
_geom_angle
_geom_angle_site_symmetry_1
_geom_angle_site_symmetry_3
_geom_angle_publ_flag
N3 Yb N2 76.69(10) . . ?
N3 Yb N1 124.40(10) . . ?
N2 Yb N1 77.41(10) . . ?
N3 Yb N4 77.27(11) . . ?
N2 Yb N4 122.03(10) . . ?
N1 Yb N4 76.38(10) . . ?
N3 Yb O2 77.80(10) . . ?
N2 Yb O2 143.46(10) . . ?
N1 Yb O2 139.07(10) . . ?
N4 Yb O2 76.44(10) . . ?
N3 Yb O1 144.81(10) . . ?
N2 Yb O1 137.70(10) . . ?
N1 Yb O1 79.58(10) . . ?
N4 Yb O1 85.58(10) . . ?
O2 Yb O1 68.34(9) . . ?
N3 Yb Cl 104.13(8) . . ?
N2 Yb Cl 80.92(8) . . ?
N1 Yb Cl 119.06(8) . . ?
N4 Yb Cl 156.01(8) . . ?
O2 Yb Cl 80.45(7) . . ?
O1 Yb Cl 79.97(7) . . ?
C47 O1 C45 111.0(3) . . ?
C47 O1 Yb 121.0(3) . . ?
C45 O1 Yb 115.9(2) . . ?
C48 O2 C46 114.3(3) . . ?
C48 O2 Yb 124.1(2) . . ?
C46 O2 Yb 113.0(2) . . ?
C4 N1 C1 106.3(3) . . ?
C4 N1 Yb 126.6(2) . . ?
C1 N1 Yb 123.5(2) . . ?
C6 N2 C9 105.8(3) . . ?
C6 N2 Yb 126.9(2) . . ?
C9 N2 Yb 122.5(2) . . ?
C11 N3 C14 106.0(3) . . ?
C11 N3 Yb 122.7(2) . . ?
C14 N3 Yb 124.9(2) . . ?
C16 N4 C19 106.0(3) . . ?
C16 N4 Yb 126.3(2) . . ?
C19 N4 Yb 123.4(2) . . ?
N1 C1 C20 125.5(3) . . ?
N1 C1 C2 109.2(3) . . ?
C20 C1 C2 125.0(4) . . ?
C3 C2 C1 107.9(4) . . ?
C2 C3 C4 107.2(4) . . ?
N1 C4 C5 125.3(3) . . ?
N1 C4 C3 109.2(3) . . ?
C5 C4 C3 125.5(3) . . ?
C6 C5 C4 125.9(3) . . ?
C6 C5 C21 117.4(3) . . ?
C4 C5 C21 116.5(3) . . ?
N2 C6 C5 125.7(3) . . ?
N2 C6 C7 109.7(3) . . ?
C5 C6 C7 124.6(3) . . ?
C8 C7 C6 107.7(3) . . ?
C7 C8 C9 107.0(4) . . ?
N2 C9 C10 125.5(3) . . ?
N2 C9 C8 109.8(3) . . ?
C10 C9 C8 124.6(4) . . ?
C11 C10 C9 124.9(3) . . ?
C11 C10 C27 118.2(3) . . ?
C9 C10 C27 116.8(3) . . ?
N3 C11 C10 124.9(3) . . ?
N3 C11 C12 109.5(3) . . ?
C10 C11 C12 125.5(4) . . ?
C13 C12 C11 107.4(4) . . ?
C12 C13 C14 107.3(4) . . ?
N3 C14 C15 125.0(3) . . ?
N3 C14 C13 109.7(3) . . ?
C15 C14 C13 125.3(4) . . ?
C14 C15 C16 126.6(4) . . ?
C14 C15 C33 117.2(3) . . ?
C16 C15 C33 116.2(3) . . ?
N4 C16 C15 124.9(4) . . ?
N4 C16 C17 110.0(3) . . ?
C15 C16 C17 125.1(4) . . ?
C18 C17 C16 106.5(4) . . ?
C17 C18 C19 107.9(4) . . ?
N4 C19 C20 126.2(4) . . ?
N4 C19 C18 109.6(3) . . ?
C20 C19 C18 124.0(4) . . ?
C1 C20 C19 124.4(4) . . ?
C1 C20 C39 119.6(3) . . ?
C19 C20 C39 116.0(4) . . ?
C22 C21 C26 117.6(4) . . ?
C22 C21 C5 122.7(4) . . ?
C26 C21 C5 119.7(4) . . ?
C23 C22 C21 120.9(4) . . ?
C24 C23 C22 120.9(5) . . ?
C23 C24 C25 119.7(4) . . ?
C24 C25 C26 120.5(5) . . ?
C25 C26 C21 120.3(4) . . ?
C28 C27 C32 118.0(4) . . ?
C28 C27 C10 120.3(4) . . ?
C32 C27 C10 121.7(4) . . ?
C27 C28 C29 121.1(4) . . ?
C30 C29 C28 120.0(4) . . ?
C31 C30 C29 119.7(4) . . ?
C30 C31 C32 120.3(4) . . ?
C31 C32 C27 120.8(4) . . ?
C38 C33 C34 117.8(4) . . ?
C38 C33 C15 120.5(4) . . ?
C34 C33 C15 121.7(4) . . ?
C33 C34 C35 119.9(5) . . ?
C36 C35 C34 120.8(5) . . ?
C37 C36 C35 119.4(5) . . ?
C36 C37 C38 120.1(6) . . ?
C33 C38 C37 121.9(5) . . ?
C40 C39 C44 117.7(4) . . ?
C40 C39 C20 123.0(4) . . ?
C44 C39 C20 119.4(4) . . ?
C41 C40 C39 120.8(4) . . ?
C42 C41 C40 120.6(4) . . ?
C41 C42 C43 119.4(4) . . ?
C42 C43 C44 120.7(4) . . ?
C43 C44 C39 120.8(4) . . ?
O1 C45 C46 107.5(4) . . ?
O2 C46 C45 109.7(4) . . ?

loop_
_geom_bond_atom_site_label_1
_geom_bond_atom_site_label_2
_geom_bond_distance
_geom_bond_site_symmetry_2
_geom_bond_publ_flag
Yb N3 2.310(3) . ?
Yb N2 2.314(3) . ?
Yb N1 2.334(3) . ?
Yb N4 2.339(3) . ?
Yb O2 2.395(2) . ?
Yb O1 2.437(3) . ?
Yb Cl 2.6048(10) . ?
O1 C47 1.429(5) . ?
O1 C45 1.431(5) . ?
O2 C48 1.435(5) . ?
O2 C46 1.443(5) . ?
N1 C4 1.382(4) . ?
N1 C1 1.386(5) . ?
N2 C6 1.380(4) . ?
N2 C9 1.385(5) . ?
N3 C11 1.380(5) . ?
N3 C14 1.390(5) . ?
N4 C16 1.372(5) . ?
N4 C19 1.381(5) . ?
C1 C20 1.400(5) . ?
C1 C2 1.434(5) . ?
C2 C3 1.347(5) . ?
C3 C4 1.445(5) . ?
C4 C5 1.406(5) . ?
C5 C6 1.402(5) . ?
C5 C21 1.498(5) . ?
C6 C7 1.440(5) . ?
C7 C8 1.347(5) . ?
C8 C9 1.443(5) . ?
C9 C10 1.410(5) . ?
C10 C11 1.405(5) . ?
C10 C27 1.496(5) . ?
C11 C12 1.439(5) . ?
C12 C13 1.354(5) . ?
C13 C14 1.431(5) . ?
C14 C15 1.396(5) . ?
C15 C16 1.406(5) . ?
C15 C33 1.499(5) . ?
C16 C17 1.446(5) . ?
C17 C18 1.350(6) . ?
C18 C19 1.431(5) . ?
C19 C20 1.409(5) . ?
C20 C39 1.493(5) . ?
C21 C22 1.392(5) . ?
C21 C26 1.395(5) . ?
C22 C23 1.378(6) . ?
C23 C24 1.353(7) . ?
C24 C25 1.372(7) . ?
C25 C26 1.388(6) . ?
C27 C28 1.385(5) . ?
C27 C32 1.391(5) . ?
C28 C29 1.386(6) . ?
C29 C30 1.377(7) . ?
C30 C31 1.372(6) . ?
C31 C32 1.385(6) . ?
C33 C38 1.377(6) . ?
C33 C34 1.378(6) . ?
C34 C35 1.404(7) . ?
C35 C36 1.373(8) . ?
C36 C37 1.348(8) . ?
C37 C38 1.391(7) . ?
C39 C40 1.390(5) . ?
C39 C44 1.396(5) . ?
C40 C41 1.385(6) . ?
C41 C42 1.372(6) . ?
C42 C43 1.374(6) . ?
C43 C44 1.379(6) . ?
C45 C46 1.479(6) . ?

loop_
_geom_torsion_atom_site_label_1
_geom_torsion_atom_site_label_2
_geom_torsion_atom_site_label_3
_geom_torsion_atom_site_label_4
_geom_torsion
_geom_torsion_site_symmetry_1
_geom_torsion_site_symmetry_2
_geom_torsion_site_symmetry_3
_geom_torsion_site_symmetry_4
_geom_torsion_publ_flag
N3 Yb O1 C47 -165.7(3) . . . . ?
N2 Yb O1 C47 -1.0(4) . . . . ?
N1 Yb O1 C47 56.9(3) . . . . ?
N4 Yb O1 C47 133.9(3) . . . . ?
O2 Yb O1 C47 -149.0(3) . . . . ?
Cl Yb O1 C47 -65.3(3) . . . . ?
N3 Yb O1 C45 -26.5(4) . . . . ?
N2 Yb O1 C45 138.2(3) . . . . ?
N1 Yb O1 C45 -163.9(3) . . . . ?
N4 Yb O1 C45 -86.9(3) . . . . ?
O2 Yb O1 C45 -9.8(3) . . . . ?
Cl Yb O1 C45 73.8(3) . . . . ?
N3 Yb O2 C48 -64.7(3) . . . . ?
N2 Yb O2 C48 -18.1(4) . . . . ?
N1 Yb O2 C48 166.0(3) . . . . ?
N4 Yb O2 C48 -144.3(3) . . . . ?
O1 Yb O2 C48 125.1(3) . . . . ?
Cl Yb O2 C48 42.1(3) . . . . ?
N3 Yb O2 C46 149.5(3) . . . . ?
N2 Yb O2 C46 -163.9(2) . . . . ?
N1 Yb O2 C46 20.2(3) . . . . ?
N4 Yb O2 C46 69.9(3) . . . . ?
O1 Yb O2 C46 -20.7(3) . . . . ?
Cl Yb O2 C46 -103.7(3) . . . . ?
N3 Yb N1 C4 97.6(3) . . . . ?
N2 Yb N1 C4 33.6(3) . . . . ?
N4 Yb N1 C4 161.4(3) . . . . ?
O2 Yb N1 C4 -148.9(3) . . . . ?
O1 Yb N1 C4 -110.6(3) . . . . ?
Cl Yb N1 C4 -38.4(3) . . . . ?
N3 Yb N1 C1 -106.6(3) . . . . ?
N2 Yb N1 C1 -170.6(3) . . . . ?
N4 Yb N1 C1 -42.7(3) . . . . ?
O2 Yb N1 C1 6.9(4) . . . . ?
O1 Yb N1 C1 45.2(3) . . . . ?
Cl Yb N1 C1 117.4(3) . . . . ?
N3 Yb N2 C6 -164.1(3) . . . . ?
N1 Yb N2 C6 -33.7(3) . . . . ?
N4 Yb N2 C6 -98.6(3) . . . . ?
O2 Yb N2 C6 149.1(3) . . . . ?
O1 Yb N2 C6 24.9(4) . . . . ?
Cl Yb N2 C6 88.9(3) . . . . ?
N3 Yb N2 C9 43.9(3) . . . . ?
N1 Yb N2 C9 174.3(3) . . . . ?
N4 Yb N2 C9 109.4(3) . . . . ?
O2 Yb N2 C9 -2.9(4) . . . . ?
O1 Yb N2 C9 -127.1(3) . . . . ?
Cl Yb N2 C9 -63.0(3) . . . . ?
N2 Yb N3 C11 -45.7(3) . . . . ?
N1 Yb N3 C11 -110.0(3) . . . . ?
N4 Yb N3 C11 -173.4(3) . . . . ?
O2 Yb N3 C11 108.0(3) . . . . ?
O1 Yb N3 C11 123.8(3) . . . . ?
Cl Yb N3 C11 31.2(3) . . . . ?
N2 Yb N3 C14 166.3(3) . . . . ?
N1 Yb N3 C14 102.0(3) . . . . ?
N4 Yb N3 C14 38.6(3) . . . . ?
O2 Yb N3 C14 -40.0(3) . . . . ?
O1 Yb N3 C14 -24.2(4) . . . . ?
Cl Yb N3 C14 -116.8(3) . . . . ?
N3 Yb N4 C16 -34.7(3) . . . . ?
N2 Yb N4 C16 -99.9(3) . . . . ?
N1 Yb N4 C16 -165.3(3) . . . . ?
O2 Yb N4 C16 45.6(3) . . . . ?
O1 Yb N4 C16 114.4(3) . . . . ?
Cl Yb N4 C16 61.5(4) . . . . ?
N3 Yb N4 C19 171.8(3) . . . . ?
N2 Yb N4 C19 106.6(3) . . . . ?
N1 Yb N4 C19 41.2(3) . . . . ?
O2 Yb N4 C19 -107.9(3) . . . . ?
O1 Yb N4 C19 -39.1(3) . . . . ?
Cl Yb N4 C19 -92.0(3) . . . . ?
C4 N1 C1 C20 -171.2(4) . . . . ?
Yb N1 C1 C20 28.9(5) . . . . ?
C4 N1 C1 C2 3.6(4) . . . . ?
Yb N1 C1 C2 -156.4(2) . . . . ?
N1 C1 C2 C3 -4.0(5) . . . . ?
C20 C1 C2 C3 170.7(4) . . . . ?
C1 C2 C3 C4 2.7(5) . . . . ?
C1 N1 C4 C5 175.2(4) . . . . ?
Yb N1 C4 C5 -25.7(5) . . . . ?
C1 N1 C4 C3 -1.9(4) . . . . ?
Yb N1 C4 C3 157.3(2) . . . . ?
C2 C3 C4 N1 -0.6(5) . . . . ?
C2 C3 C4 C5 -177.6(4) . . . . ?
N1 C4 C5 C6 -0.2(6) . . . . ?
C3 C4 C5 C6 176.4(4) . . . . ?
N1 C4 C5 C21 -175.6(3) . . . . ?
C3 C4 C5 C21 0.9(6) . . . . ?
C9 N2 C6 C5 -178.3(4) . . . . ?
Yb N2 C6 C5 26.0(5) . . . . ?
C9 N2 C6 C7 2.3(4) . . . . ?
Yb N2 C6 C7 -153.4(3) . . . . ?
C4 C5 C6 N2 0.2(6) . . . . ?
C21 C5 C6 N2 175.6(3) . . . . ?
C4 C5 C6 C7 179.5(4) . . . . ?
C21 C5 C6 C7 -5.1(6) . . . . ?
N2 C6 C7 C8 -1.9(5) . . . . ?
C5 C6 C7 C8 178.7(4) . . . . ?
C6 C7 C8 C9 0.6(5) . . . . ?
C6 N2 C9 C10 173.3(4) . . . . ?
Yb N2 C9 C10 -29.7(5) . . . . ?
C6 N2 C9 C8 -1.9(4) . . . . ?
Yb N2 C9 C8 155.1(3) . . . . ?
C7 C8 C9 N2 0.8(5) . . . . ?
C7 C8 C9 C10 -174.4(4) . . . . ?
N2 C9 C10 C11 -6.3(6) . . . . ?
C8 C9 C10 C11 168.1(4) . . . . ?
N2 C9 C10 C27 176.0(3) . . . . ?
C8 C9 C10 C27 -9.6(6) . . . . ?
C14 N3 C11 C10 -174.0(3) . . . . ?
Yb N3 C11 C10 32.9(5) . . . . ?
C14 N3 C11 C12 1.9(4) . . . . ?
Yb N3 C11 C12 -151.2(2) . . . . ?
C9 C10 C11 N3 4.8(6) . . . . ?
C27 C10 C11 N3 -177.6(3) . . . . ?
C9 C10 C11 C12 -170.5(4) . . . . ?
C27 C10 C11 C12 7.1(6) . . . . ?
N3 C11 C12 C13 -2.1(4) . . . . ?
C10 C11 C12 C13 173.8(4) . . . . ?
C11 C12 C13 C14 1.3(4) . . . . ?
C11 N3 C14 C15 176.1(4) . . . . ?
Yb N3 C14 C15 -31.6(5) . . . . ?
C11 N3 C14 C13 -1.1(4) . . . . ?
Yb N3 C14 C13 151.3(2) . . . . ?
C12 C13 C14 N3 -0.2(4) . . . . ?
C12 C13 C14 C15 -177.3(4) . . . . ?
N3 C14 C15 C16 -0.2(6) . . . . ?
C13 C14 C15 C16 176.5(4) . . . . ?
N3 C14 C15 C33 -179.9(3) . . . . ?
C13 C14 C15 C33 -3.2(6) . . . . ?
C19 N4 C16 C15 179.4(4) . . . . ?
Yb N4 C16 C15 22.2(5) . . . . ?
C19 N4 C16 C17 -0.1(4) . . . . ?
Yb N4 C16 C17 -157.3(3) . . . . ?
C14 C15 C16 N4 5.2(6) . . . . ?
C33 C15 C16 N4 -175.1(3) . . . . ?
C14 C15 C16 C17 -175.3(4) . . . . ?
C33 C15 C16 C17 4.4(6) . . . . ?
N4 C16 C17 C18 0.3(5) . . . . ?
C15 C16 C17 C18 -179.3(4) . . . . ?
C16 C17 C18 C19 -0.3(5) . . . . ?
C16 N4 C19 C20 176.1(4) . . . . ?
Yb N4 C19 C20 -25.9(5) . . . . ?
C16 N4 C19 C18 0.0(4) . . . . ?
Yb N4 C19 C18 158.0(3) . . . . ?
C17 C18 C19 N4 0.2(5) . . . . ?
C17 C18 C19 C20 -176.0(4) . . . . ?
N1 C1 C20 C19 9.2(6) . . . . ?
C2 C1 C20 C19 -164.7(4) . . . . ?
N1 C1 C20 C39 -172.7(3) . . . . ?
C2 C1 C20 C39 13.4(6) . . . . ?
N4 C19 C20 C1 -10.8(6) . . . . ?
C18 C19 C20 C1 164.8(4) . . . . ?
N4 C19 C20 C39 171.0(3) . . . . ?
C18 C19 C20 C39 -13.4(6) . . . . ?
C6 C5 C21 C22 116.6(4) . . . . ?
C4 C5 C21 C22 -67.6(5) . . . . ?
C6 C5 C21 C26 -63.9(5) . . . . ?
C4 C5 C21 C26 111.9(4) . . . . ?
C26 C21 C22 C23 0.5(6) . . . . ?
C5 C21 C22 C23 -180.0(4) . . . . ?
C21 C22 C23 C24 -1.6(7) . . . . ?
C22 C23 C24 C25 1.0(7) . . . . ?
C23 C24 C25 C26 0.7(7) . . . . ?
C24 C25 C26 C21 -1.8(7) . . . . ?
C22 C21 C26 C25 1.1(6) . . . . ?
C5 C21 C26 C25 -178.4(4) . . . . ?
C11 C10 C27 C28 116.6(4) . . . . ?
C9 C10 C27 C28 -65.5(5) . . . . ?
C11 C10 C27 C32 -62.9(5) . . . . ?
C9 C10 C27 C32 114.9(4) . . . . ?
C32 C27 C28 C29 2.7(6) . . . . ?
C10 C27 C28 C29 -176.8(4) . . . . ?
C27 C28 C29 C30 -1.4(7) . . . . ?
C28 C29 C30 C31 -1.3(7) . . . . ?
C29 C30 C31 C32 2.6(7) . . . . ?
C30 C31 C32 C27 -1.2(7) . . . . ?
C28 C27 C32 C31 -1.4(6) . . . . ?
C10 C27 C32 C31 178.1(4) . . . . ?
C14 C15 C33 C38 -76.6(5) . . . . ?
C16 C15 C33 C38 103.7(5) . . . . ?
C14 C15 C33 C34 104.9(5) . . . . ?
C16 C15 C33 C34 -74.9(5) . . . . ?
C38 C33 C34 C35 -0.2(7) . . . . ?
C15 C33 C34 C35 178.4(4) . . . . ?
C33 C34 C35 C36 -0.7(8) . . . . ?
C34 C35 C36 C37 2.3(9) . . . . ?
C35 C36 C37 C38 -2.9(9) . . . . ?
C34 C33 C38 C37 -0.4(8) . . . . ?
C15 C33 C38 C37 -179.0(5) . . . . ?
C36 C37 C38 C33 2.0(9) . . . . ?
C1 C20 C39 C40 -64.1(5) . . . . ?
C19 C20 C39 C40 114.2(4) . . . . ?
C1 C20 C39 C44 116.7(4) . . . . ?
C19 C20 C39 C44 -65.0(5) . . . . ?
C44 C39 C40 C41 -0.7(6) . . . . ?
C20 C39 C40 C41 -180.0(4) . . . . ?
C39 C40 C41 C42 1.4(7) . . . . ?
C40 C41 C42 C43 0.2(7) . . . . ?
C41 C42 C43 C44 -2.4(7) . . . . ?
C42 C43 C44 C39 3.1(7) . . . . ?
C40 C39 C44 C43 -1.5(6) . . . . ?
C20 C39 C44 C43 177.8(4) . . . . ?
C47 O1 C45 C46 -179.7(4) . . . . ?
Yb O1 C45 C46 37.2(5) . . . . ?
C48 O2 C46 C45 -100.6(4) . . . . ?
Yb O2 C46 C45 48.7(4) . . . . ?
O1 C45 C46 O2 -55.8(5) . . . . ?
